data_7055635
loop_
_publ_author_name
'Liu, Xiaobin'
'Xiao, Zhenyu'
'Huang, Ao'
'Wang, Wen'
'Zhang, Liangliang'
'Wang, Rongming'
'Sun, Daofeng'

_publ_section_title
;
 Crystal structures, topological analysis and luminescence properties of
 three coordination polymers based on a semi-rigid ligand and N-donor
 ligand linkers
;
_journal_issue 7
_journal_name_full 'New J. Chem.'
_journal_page_first 5957
_journal_paper_doi 10.1039/C6NJ00180G
_journal_volume 40
_journal_year 2016
_chemical_formula_moiety 'C32 H26 Co N4 O6, H2 O'
_chemical_formula_sum 'C32 H28 Co N4 O7'
_chemical_formula_weight 639.51
_chemical_name_systematic 'Complex 3'
_space_group_crystal_system monoclinic
_space_group_IT_number 14
_space_group_name_Hall '-P 2ybc'
_space_group_name_H-M_alt 'P 1 21/c 1'
_symmetry_space_group_name_Hall '-P 2ybc'
_symmetry_space_group_name_H-M 'P 1 21/c 1'
_atom_sites_solution_hydrogens mixed
_atom_sites_solution_primary iterative
_audit_creation_date 2016-04-26
_audit_creation_method
;
Olex2 1.2
(compiled 2016.02.19 svn.r3266 for OlexSys, GUI svn.r5155)
;
_audit_update_record
;
2016-04-27 deposited with the CCDC.
2016-06-03 downloaded from the CCDC.
;
_cell_angle_alpha 90
_cell_angle_beta 95.151(2)
_cell_angle_gamma 90
_cell_formula_units_Z 4
_cell_length_a 12.8278(3)
_cell_length_b 11.4187(3)
_cell_length_c 19.1951(5)
_cell_measurement_reflns_used 4380
_cell_measurement_temperature 295
_cell_measurement_theta_max 69.9570
_cell_measurement_theta_min 4.5140
_cell_volume 2800.28(12)
_computing_cell_refinement
;
CrysAlisPro, Agilent Technologies,
Version 1.171.37.34 (release 22-05-2014 CrysAlis171 .NET)
(compiled May 22 2014,16:03:01)
;
_computing_data_collection
;
CrysAlisPro, Agilent Technologies,
Version 1.171.37.34 (release 22-05-2014 CrysAlis171 .NET)
(compiled May 22 2014,16:03:01)
;
_computing_data_reduction
;
CrysAlisPro, Agilent Technologies,
Version 1.171.37.34 (release 22-05-2014 CrysAlis171 .NET)
(compiled May 22 2014,16:03:01)
;
_computing_molecular_graphics 'Olex2 (Dolomanov et al., 2009)'
_computing_publication_material 'Olex2 (Dolomanov et al., 2009)'
_computing_structure_refinement 'ShelXL (Sheldrick, 2015)'
_computing_structure_solution
;
Superflip (Palatinus & Chapuis, 2007;Palatinus & van der Lee, 2008;
Palatinus et al., 2012)
;
_diffrn_ambient_environment air
_diffrn_ambient_temperature 295
_diffrn_detector 'CCD plate'
_diffrn_detector_area_resol_mean 16.0450
_diffrn_detector_type Eos
_diffrn_measured_fraction_theta_full 0.980
_diffrn_measured_fraction_theta_max 0.992
_diffrn_measurement_details
;
  1 omega  -18.00   12.00   1.0000    1.0000
omega____ theta____ kappa____ phi______ frames
    -        0.0000  -57.0000 -150.0000 30

  2 omega  -54.00  -20.00   1.0000    1.0000
omega____ theta____ kappa____ phi______ frames
    -        0.0000  -57.0000 -150.0000 34

  3 omega  -29.00   -4.00   1.0000    1.0000
omega____ theta____ kappa____ phi______ frames
    -        0.0000  107.0000  -19.0000 25

  4 omega   19.00   68.00   1.0000    1.0000
omega____ theta____ kappa____ phi______ frames
    -        0.0000   57.0000  -30.0000 49

  5 omega   28.00   76.00   1.0000    1.0000
omega____ theta____ kappa____ phi______ frames
    -       54.0000  -57.0000   30.0000 48

  6 omega   37.00  109.00   1.0000    1.0000
omega____ theta____ kappa____ phi______ frames
    -       54.0000 -125.0000  150.0000 72

  7 omega   33.00  122.00   1.0000    1.0000
omega____ theta____ kappa____ phi______ frames
    -       54.0000   57.0000  -90.0000 89

  8 omega   33.00  121.00   1.0000    1.0000
omega____ theta____ kappa____ phi______ frames
    -       54.0000   57.0000    0.0000 88

  9 omega   35.00   92.00   1.0000   20.0000
omega____ theta____ kappa____ phi______ frames
    -      108.0000  -25.0000  150.0000 57

 10 omega   47.00   93.00   1.0000   20.0000
omega____ theta____ kappa____ phi______ frames
    -      108.0000  -25.0000 -120.0000 46

 11 omega   62.00   88.00   1.0000   20.0000
omega____ theta____ kappa____ phi______ frames
    -      108.0000  -25.0000  -90.0000 26

 12 omega   56.00  119.00   1.0000   20.0000
omega____ theta____ kappa____ phi______ frames
    -      108.0000  -63.0000  150.0000 63

 13 omega   38.00   96.00   1.0000   20.0000
omega____ theta____ kappa____ phi______ frames
    -      108.0000 -111.0000 -150.0000 58

 14 omega   41.00   93.00   1.0000   20.0000
omega____ theta____ kappa____ phi______ frames
    -      108.0000  -25.0000  -60.0000 52

 15 omega   87.00  174.00   1.0000   20.0000
omega____ theta____ kappa____ phi______ frames
    -      108.0000   63.0000  -90.0000 87

 16 omega   41.00   72.00   1.0000   20.0000
omega____ theta____ kappa____ phi______ frames
    -      108.0000  -63.0000  120.0000 31

 17 omega   49.00  149.00   1.0000   20.0000
omega____ theta____ kappa____ phi______ frames
    -      108.0000  -12.0000   60.0000 100
;
_diffrn_measurement_device 'four-circle diffractometer'
_diffrn_measurement_device_type Cu
_diffrn_measurement_method '\w scans'
_diffrn_orient_matrix_UB_11 0.0399596000
_diffrn_orient_matrix_UB_12 -0.1157980000
_diffrn_orient_matrix_UB_13 -0.0289359000
_diffrn_orient_matrix_UB_21 0.0502446000
_diffrn_orient_matrix_UB_22 -0.0321566000
_diffrn_orient_matrix_UB_23 0.0734330000
_diffrn_orient_matrix_UB_31 -0.1021077000
_diffrn_orient_matrix_UB_32 -0.0612566000
_diffrn_orient_matrix_UB_33 0.0162358000
_diffrn_radiation_monochromator mirror
_diffrn_radiation_probe x-ray
_diffrn_radiation_type CuK\a
_diffrn_radiation_wavelength 1.54184
_diffrn_reflns_av_R_equivalents 0.0295
_diffrn_reflns_av_unetI/netI 0.0471
_diffrn_reflns_Laue_measured_fraction_full 0.980
_diffrn_reflns_Laue_measured_fraction_max 0.992
_diffrn_reflns_limit_h_max 13
_diffrn_reflns_limit_h_min -15
_diffrn_reflns_limit_k_max 12
_diffrn_reflns_limit_k_min -13
_diffrn_reflns_limit_l_max 22
_diffrn_reflns_limit_l_min -21
_diffrn_reflns_number 10033
_diffrn_reflns_point_group_measured_fraction_full 0.980
_diffrn_reflns_point_group_measured_fraction_max 0.992
_diffrn_reflns_theta_full 67.684
_diffrn_reflns_theta_max 67.079
_diffrn_reflns_theta_min 3.459
_diffrn_source 'sealed X-ray tube'
_diffrn_source_type 'SuperNova (Cu) X-ray Source'
_exptl_absorpt_coefficient_mu 5.302
_exptl_absorpt_correction_T_max 1.00000
_exptl_absorpt_correction_T_min 0.72767
_exptl_absorpt_correction_type multi-scan
_exptl_absorpt_process_details
;
CrysAlisPro, Agilent Technologies,
Version 1.171.37.34 (release 22-05-2014 CrysAlis171 .NET)
(compiled May 22 2014,16:03:01)
Empirical absorption correction using spherical harmonics,
 implemented in SCALE3 ABSPACK scaling algorithm.
;
_exptl_crystal_colour 'clear light violet'
_exptl_crystal_colour_lustre clear
_exptl_crystal_colour_modifier light
_exptl_crystal_colour_primary violet
_exptl_crystal_density_diffrn 1.517
_exptl_crystal_description needle
_exptl_crystal_F_000 1324
_exptl_crystal_size_max 0.06
_exptl_crystal_size_mid 0.01
_exptl_crystal_size_min 0.01
_refine_diff_density_max 0.610
_refine_diff_density_min -0.783
_refine_diff_density_rms 0.071
_refine_ls_extinction_method none
_refine_ls_goodness_of_fit_ref 1.041
_refine_ls_hydrogen_treatment mixed
_refine_ls_matrix_type full
_refine_ls_number_parameters 410
_refine_ls_number_reflns 4967
_refine_ls_number_restraints 0
_refine_ls_restrained_S_all 1.041
_refine_ls_R_factor_all 0.0598
_refine_ls_R_factor_gt 0.0499
_refine_ls_shift/su_max 0.000
_refine_ls_shift/su_mean 0.000
_refine_ls_structure_factor_coef Fsqd
_refine_ls_weighting_details
;
 w=1/[\s^2^(Fo^2^)+(0.1018P)^2^+0.4567P]
 where P=(Fo^2^+2Fc^2^)/3
;
_refine_ls_weighting_scheme calc
_refine_ls_wR_factor_gt 0.1417
_refine_ls_wR_factor_ref 0.1488
_reflns_Friedel_coverage 0.000
_reflns_number_gt 4194
_reflns_number_total 4967
_reflns_threshold_expression 'I > 2\s(I)'
_cod_data_source_file c6nj00180g2.cif
_cod_data_source_block lxb-1230
_cod_depositor_comments 'Adding full bibliography for 7055633--7055635.cif.'
_cod_original_cell_volume 2800.27(12)
_cod_database_code 7055635
_shelxl_version_number 2013-2
_shelx_space_group_comment
;
The symmetry employed for this shelxl refinement is uniquely defined
by the following loop, which should always be used as a source of
symmetry information in preference to the above space-group names.
They are only intended as comments.
;
_reflns_odcompleteness_completeness 99.19
_reflns_odcompleteness_iscentric 1
_reflns_odcompleteness_theta 66.97
_olex2_refinement_description
;
1. Fixed Uiso
 At 1.2 times of:
  All C(H) groups
 At 1.5 times of:
  All O(H) groups, All O(H,H) groups
2.a Free rotating group:
 O3W(H3WA,H3WB)
2.b Rotating group:
 O2W(H2WA,H2WB), O1W(H1WA)
2.c Aromatic/amide H refined with riding coordinates:
 C28(H28), C18(H18), C3(H3), C29(H29), C24(H24), C31(H31), C19(H19), C2(H2),
 C34(H34), C13(H13), C8(H8), C16(H16), C27(H27), C15(H15), C6(H6), C9(H9),
 C21(H21), C22(H22), C14(H14), C26(H26), C7(H7)
;
_olex2_date_sample_data_collection 1411816848.28
_olex2_submission_special_instructions 'No special instructions were received'

loop_
_space_group_symop_operation_xyz
'x, y, z'
'-x, y+1/2, -z+1/2'
'-x, -y, -z'
'x, -y-1/2, z-1/2'

loop_
_atom_site_label
_atom_site_type_symbol
_atom_site_fract_x
_atom_site_fract_y
_atom_site_fract_z
_atom_site_U_iso_or_equiv
_atom_site_adp_type
_atom_site_occupancy
_atom_site_site_symmetry_order
_atom_site_calc_flag
_atom_site_refinement_flags_posn
Co1 Co 0.09925(3) 0.54261(4) 0.22061(2) 0.02587(16) Uani 1 1 d .
O1 O 0.11233(17) 0.70328(19) 0.27203(12) 0.0388(5) Uani 1 1 d .
O4 O 0.83503(19) 0.7397(2) 0.73073(13) 0.0440(6) Uani 1 1 d .
O2W O 0.06250(17) 0.38056(19) 0.16598(11) 0.0366(5) Uani 1 1 d .
H2WA H -0.0054 0.3662 0.1622 0.055 Uiso 1 1 d GR
H2WB H 0.0936 0.3210 0.1884 0.055 Uiso 1 1 d GR
O3 O 0.16444(17) 0.44602(18) 0.30504(11) 0.0333(5) Uani 1 1 d .
O2 O 0.1527(2) 0.8691(2) 0.32519(17) 0.0599(8) Uani 1 1 d .
O1W O -0.05439(18) 0.5353(2) 0.26084(12) 0.0371(5) Uani 1 1 d .
H1WA H -0.0924 0.4795 0.2403 0.056 Uiso 1 1 d GR
N3 N 0.0245(2) 0.6314(2) 0.13271(13) 0.0344(5) Uani 1 1 d .
N1 N 0.2511(2) 0.5502(3) 0.18291(15) 0.0383(6) Uani 1 1 d .
N4 N -0.0096(2) 0.7754(2) 0.05798(13) 0.0334(5) Uani 1 1 d .
C28 C -0.0242(4) 0.5878(3) 0.0719(2) 0.0556(11) Uani 1 1 d .
H28 H -0.0409 0.5094 0.0637 0.067 Uiso 1 1 calc R
C18 C 0.6750(3) 0.6143(3) 0.59045(19) 0.0442(8) Uani 1 1 d .
H18 H 0.6971 0.5367 0.5933 0.053 Uiso 1 1 calc R
N2 N 0.3846(2) 0.5393(3) 0.11722(17) 0.0422(7) Uani 1 1 d .
C4 C 0.4096(3) 0.7075(3) 0.44713(19) 0.0412(8) Uani 1 1 d .
C3 C 0.3217(3) 0.7561(3) 0.4005(2) 0.0485(9) Uani 1 1 d .
H3 H 0.3199 0.8374 0.3971 0.058 Uiso 1 1 calc R
C5 C 0.3948(3) 0.6691(3) 0.5148(2) 0.0427(7) Uani 1 1 d .
C12 C 0.5989(3) 0.6728(3) 0.47066(19) 0.0406(7) Uani 1 1 d .
C10 C 0.4831(3) 0.6355(3) 0.56203(18) 0.0399(7) Uani 1 1 d .
C29 C -0.0445(4) 0.6755(3) 0.0256(2) 0.0565(11) Uani 1 1 d .
H29 H -0.0763 0.6688 -0.0198 0.068 Uiso 1 1 calc R
C33 C -0.0061(2) 0.8893(3) 0.02834(15) 0.0303(6) Uani 1 1 d .
C20 C 0.8056(2) 0.6582(3) 0.68973(15) 0.0304(6) Uani 1 1 d .
C11 C 0.5842(2) 0.6409(3) 0.53935(18) 0.0382(7) Uani 1 1 d .
C25 C 0.4407(3) 0.5203(3) 0.05721(19) 0.0395(7) Uani 1 1 d .
C24 C 0.2799(3) 0.5328(3) 0.1201(2) 0.0447(8) Uani 1 1 d .
H24 H 0.2330 0.5174 0.0814 0.054 Uiso 1 1 calc R
C31 C 0.0308(2) 0.7448(3) 0.12275(15) 0.0329(6) Uani 1 1 d .
H31 H 0.0595 0.7974 0.1562 0.039 Uiso 1 1 calc R
C17 C 0.5104(3) 0.7080(3) 0.42393(18) 0.0397(7) Uani 1 1 d .
C19 C 0.7257(3) 0.6870(3) 0.6308(2) 0.0535(10) Uani 1 1 d .
H19 H 0.7116 0.7660 0.6227 0.064 Uiso 1 1 calc R
C2 C 0.2473(3) 0.7018(3) 0.36404(18) 0.0402(7) Uani 1 1 d .
H2 H 0.2440 0.6207 0.3677 0.048 Uiso 1 1 calc R
C34 C 0.0052(3) 0.9019(3) -0.04217(16) 0.0366(6) Uani 1 1 d .
H34 H 0.0083 0.8360 -0.0704 0.044 Uiso 1 1 calc R
C1 C 0.1664(2) 0.7620(3) 0.31645(17) 0.0327(6) Uani 1 1 d .
C13 C 0.6990(3) 0.6737(4) 0.4451(2) 0.0544(9) Uani 1 1 d .
H13 H 0.7569 0.6500 0.4744 0.065 Uiso 1 1 calc R
C8 C 0.3683(4) 0.5933(5) 0.6515(3) 0.0744(14) Uani 1 1 d .
H8 H 0.3584 0.5690 0.6967 0.089 Uiso 1 1 calc R
C32 C -0.0118(3) 0.9871(3) 0.07085(16) 0.0372(7) Uani 1 1 d .
C16 C 0.5292(3) 0.7438(3) 0.3550(2) 0.0536(9) Uani 1 1 d .
H16 H 0.4731 0.7668 0.3240 0.064 Uiso 1 1 calc R
C27 C 0.3965(3) 0.4660(4) -0.0030(2) 0.0520(9) Uani 1 1 d .
H27 H 0.3270 0.4419 -0.0055 0.062 Uiso 1 1 calc R
C15 C 0.6263(4) 0.7452(4) 0.3338(2) 0.0641(11) Uani 1 1 d .
H15 H 0.6364 0.7708 0.2889 0.077 Uiso 1 1 calc R
C6 C 0.2937(3) 0.6626(4) 0.5402(3) 0.0638(11) Uani 1 1 d .
H6 H 0.2352 0.6849 0.5111 0.077 Uiso 1 1 calc R
C9 C 0.4651(3) 0.5982(4) 0.6305(2) 0.0548(9) Uani 1 1 d .
H9 H 0.5218 0.5768 0.6615 0.066 Uiso 1 1 calc R
C21 C 0.3446(3) 0.5655(5) 0.2221(2) 0.0630(11) Uani 1 1 d .
H21 H 0.3505 0.5785 0.2701 0.076 Uiso 1 1 calc R
C22 C 0.4273(4) 0.5596(5) 0.1834(2) 0.0624(11) Uani 1 1 d .
H22 H 0.4978 0.5677 0.1986 0.075 Uiso 1 1 calc R
C14 C 0.7127(3) 0.7083(5) 0.3787(3) 0.0652(11) Uani 1 1 d .
H14 H 0.7792 0.7076 0.3630 0.078 Uiso 1 1 calc R
C26 C 0.5454(3) 0.5528(4) 0.0597(2) 0.0501(9) Uani 1 1 d .
H26 H 0.5770 0.5877 0.0999 0.060 Uiso 1 1 calc R
C7 C 0.2813(4) 0.6251(6) 0.6047(3) 0.0840(17) Uani 1 1 d .
H7 H 0.2142 0.6198 0.6192 0.101 Uiso 1 1 calc R
O3W O 0.3018(4) 1.0510(5) 0.3002(4) 0.1179(19) Uani 1 1 d .
H3WA H 0.2402 1.0759 0.2889 0.177 Uiso 1 1 d G
H3WB H 0.3008 0.9767 0.3035 0.177 Uiso 1 1 d G
H32 H -0.019(3) 0.980(4) 0.121(2) 0.042(10) Uiso 1 1 d .
H1WB H -0.087(3) 0.593(4) 0.254(2) 0.049(12) Uiso 1 1 d .

loop_
_atom_site_aniso_label
_atom_site_aniso_U_11
_atom_site_aniso_U_22
_atom_site_aniso_U_33
_atom_site_aniso_U_23
_atom_site_aniso_U_13
_atom_site_aniso_U_12
Co1 0.0271(2) 0.0272(2) 0.0220(2) 0.00284(17) -0.00499(16) 0.00004(16)
O1 0.0395(11) 0.0319(10) 0.0410(12) -0.0044(9) -0.0183(9) 0.0024(9)
O4 0.0508(13) 0.0324(11) 0.0451(13) -0.0015(10) -0.0160(10) 0.0018(10)
O2W 0.0392(11) 0.0331(10) 0.0355(11) 0.0019(9) -0.0070(9) 0.0000(9)
O3 0.0353(10) 0.0358(11) 0.0268(10) -0.0002(8) -0.0079(8) 0.0056(8)
O2 0.0509(14) 0.0307(11) 0.090(2) -0.0088(13) -0.0393(14) 0.0082(10)
O1W 0.0340(11) 0.0423(12) 0.0346(12) 0.0018(9) 0.0005(9) 0.0007(9)
N3 0.0373(13) 0.0376(13) 0.0267(12) 0.0064(10) -0.0059(10) -0.0020(10)
N1 0.0279(12) 0.0477(15) 0.0392(15) 0.0044(12) 0.0024(11) -0.0025(10)
N4 0.0395(13) 0.0350(13) 0.0241(11) 0.0068(10) -0.0057(9) -0.0014(10)
C28 0.087(3) 0.0345(17) 0.0396(19) 0.0071(15) -0.0273(19) -0.0074(17)
C18 0.0391(17) 0.0394(16) 0.0502(19) 0.0071(15) -0.0174(15) 0.0039(13)
N2 0.0331(14) 0.0464(15) 0.0476(17) 0.0049(12) 0.0068(12) -0.0013(11)
C4 0.0358(15) 0.0312(14) 0.0523(19) 0.0003(14) -0.0200(14) 0.0022(12)
C3 0.0432(18) 0.0336(15) 0.063(2) -0.0005(15) -0.0278(17) 0.0062(14)
C5 0.0333(15) 0.0367(15) 0.055(2) 0.0002(15) -0.0105(14) 0.0029(13)
C12 0.0354(15) 0.0391(15) 0.0448(18) 0.0041(14) -0.0103(13) -0.0002(13)
C10 0.0367(16) 0.0356(15) 0.0445(18) 0.0017(14) -0.0118(13) 0.0001(12)
C29 0.091(3) 0.0379(17) 0.0344(17) 0.0055(15) -0.0293(18) -0.0069(19)
C33 0.0300(13) 0.0315(14) 0.0283(14) 0.0072(11) -0.0028(10) 0.0013(11)
C20 0.0281(13) 0.0324(14) 0.0297(14) 0.0017(12) -0.0032(11) 0.0024(11)
C11 0.0334(15) 0.0337(15) 0.0441(17) 0.0020(13) -0.0147(13) 0.0025(12)
C25 0.0374(16) 0.0393(15) 0.0419(17) 0.0023(14) 0.0036(13) -0.0018(13)
C24 0.0299(16) 0.054(2) 0.050(2) 0.0090(16) 0.0047(14) -0.0010(13)
C31 0.0374(14) 0.0366(15) 0.0233(13) 0.0053(11) -0.0044(11) -0.0040(12)
C17 0.0390(16) 0.0326(14) 0.0439(17) 0.0037(13) -0.0166(14) -0.0009(12)
C19 0.059(2) 0.0372(17) 0.058(2) -0.0033(16) -0.0303(18) 0.0151(16)
C2 0.0413(16) 0.0277(14) 0.0477(18) -0.0028(13) -0.0179(14) 0.0077(12)
C34 0.0494(17) 0.0340(15) 0.0259(14) 0.0009(12) 0.0007(12) 0.0017(13)
C1 0.0273(13) 0.0279(13) 0.0407(16) -0.0034(12) -0.0094(12) 0.0042(11)
C13 0.0369(17) 0.066(2) 0.058(2) 0.0105(19) -0.0080(15) 0.0010(16)
C8 0.059(3) 0.101(4) 0.063(3) 0.023(3) 0.008(2) 0.010(3)
C32 0.0499(18) 0.0390(16) 0.0227(14) 0.0061(12) 0.0024(12) 0.0023(14)
C16 0.059(2) 0.052(2) 0.0451(19) 0.0071(16) -0.0185(17) -0.0022(17)
C27 0.0372(17) 0.068(2) 0.052(2) -0.0051(18) 0.0094(16) -0.0105(16)
C15 0.074(3) 0.068(3) 0.049(2) 0.015(2) -0.004(2) -0.007(2)
C6 0.0370(19) 0.079(3) 0.074(3) 0.012(2) -0.0077(18) 0.0116(19)
C9 0.050(2) 0.061(2) 0.052(2) 0.0084(18) -0.0066(17) 0.0023(17)
C21 0.048(2) 0.094(3) 0.047(2) -0.013(2) 0.0046(17) -0.008(2)
C22 0.048(2) 0.091(3) 0.049(2) -0.007(2) 0.0066(17) -0.003(2)
C14 0.051(2) 0.080(3) 0.065(3) 0.011(2) 0.0044(19) -0.007(2)
C26 0.0444(19) 0.061(2) 0.046(2) -0.0057(17) 0.0059(16) -0.0096(16)
C7 0.044(2) 0.118(5) 0.091(4) 0.021(4) 0.015(2) 0.016(3)
O3W 0.085(3) 0.100(3) 0.164(6) -0.005(4) -0.018(3) 0.006(2)

loop_
_atom_type_symbol
_atom_type_description
_atom_type_scat_dispersion_real
_atom_type_scat_dispersion_imag
_atom_type_scat_source
C C 0.0181 0.0091 'International Tables Vol C Tables 4.2.6.8 and 6.1.1.4'
H H 0.0000 0.0000 'International Tables Vol C Tables 4.2.6.8 and 6.1.1.4'
Co Co -2.3653 3.6143 'International Tables Vol C Tables 4.2.6.8 and 6.1.1.4'
N N 0.0311 0.0180 'International Tables Vol C Tables 4.2.6.8 and 6.1.1.4'
O O 0.0492 0.0322 'International Tables Vol C Tables 4.2.6.8 and 6.1.1.4'

loop_
_geom_angle_atom_site_label_1
_geom_angle_atom_site_label_2
_geom_angle_atom_site_label_3
_geom_angle
_geom_angle_site_symmetry_1
_geom_angle_site_symmetry_3
O1 Co1 O2W 172.01(9) . .
O1 Co1 O1W 84.43(9) . .
O1 Co1 N3 88.14(10) . .
O1 Co1 N1 95.02(10) . .
O2W Co1 O1W 88.52(9) . .
O3 Co1 O1 95.07(8) . .
O3 Co1 O2W 88.79(8) . .
O3 Co1 O1W 90.95(9) . .
O3 Co1 N3 175.81(9) . .
O3 Co1 N1 88.31(10) . .
N3 Co1 O2W 87.70(9) . .
N3 Co1 O1W 86.67(10) . .
N3 Co1 N1 94.11(11) . .
N1 Co1 O2W 92.08(10) . .
N1 Co1 O1W 179.03(10) . .
C1 O1 Co1 144.6(2) . .
C20 O3 Co1 131.9(2) 3_666 .
C28 N3 Co1 130.1(2) . .
C31 N3 Co1 123.9(2) . .
C31 N3 C28 105.3(3) . .
C24 N1 Co1 130.3(2) . .
C24 N1 C21 102.7(3) . .
C21 N1 Co1 126.8(3) . .
C29 N4 C33 127.4(3) . .
C31 N4 C29 106.7(3) . .
C31 N4 C33 125.7(3) . .
C29 C28 N3 109.8(3) . .
C19 C18 C11 126.5(3) . .
C24 N2 C25 126.9(3) . .
C24 N2 C22 106.9(3) . .
C22 N2 C25 126.1(3) . .
C5 C4 C3 121.1(3) . .
C5 C4 C17 120.1(3) . .
C17 C4 C3 118.6(3) . .
C2 C3 C4 129.2(3) . .
C4 C5 C10 120.2(3) . .
C4 C5 C6 122.5(3) . .
C6 C5 C10 117.3(4) . .
C11 C12 C17 119.7(3) . .
C11 C12 C13 122.2(3) . .
C13 C12 C17 118.1(3) . .
C11 C10 C5 119.3(3) . .
C11 C10 C9 122.0(3) . .
C9 C10 C5 118.7(3) . .
C28 C29 N4 106.6(3) . .
C34 C33 N4 119.8(3) . .
C34 C33 C32 120.5(3) . .
C32 C33 N4 119.7(3) . .
O4 C20 C19 117.3(3) . .
O3 C20 O4 125.6(3) 3_666 .
O3 C20 C19 117.1(3) 3_666 .
C12 C11 C18 120.8(3) . .
C12 C11 C10 120.7(3) . .
C10 C11 C18 118.5(3) . .
C27 C25 N2 122.8(3) . .
C27 C25 C26 118.0(3) . .
C26 C25 N2 119.2(3) . .
N1 C24 N2 113.2(3) . .
N3 C31 N4 111.5(3) . .
C4 C17 C12 119.9(3) . .
C4 C17 C16 122.2(3) . .
C16 C17 C12 117.9(3) . .
C18 C19 C20 126.5(3) . .
C3 C2 C1 123.5(3) . .
C33 C34 C32 119.9(3) . 3_575
O1 C1 O2 122.9(3) . .
O1 C1 C2 119.1(3) . .
O2 C1 C2 118.0(3) . .
C14 C13 C12 121.6(4) . .
C9 C8 C7 119.8(5) . .
C34 C32 C33 119.5(3) 3_575 .
C15 C16 C17 121.5(3) . .
C25 C27 C26 120.8(4) . 3_665
C16 C15 C14 120.8(4) . .
C7 C6 C5 121.5(4) . .
C8 C9 C10 121.5(4) . .
C22 C21 N1 112.6(4) . .
C21 C22 N2 104.6(4) . .
C13 C14 C15 120.0(4) . .
C25 C26 C27 121.2(4) . 3_665
C6 C7 C8 121.2(4) . .

loop_
_geom_bond_atom_site_label_1
_geom_bond_atom_site_label_2
_geom_bond_distance
_geom_bond_site_symmetry_2
Co1 O1 2.083(2) .
Co1 O2W 2.158(2) .
Co1 O3 2.074(2) .
Co1 O1W 2.182(2) .
Co1 N3 2.122(2) .
Co1 N1 2.140(3) .
O1 C1 1.246(4) .
O4 C20 1.255(4) .
O3 C20 1.252(4) 3_666
O2 C1 1.249(4) .
N3 C28 1.368(4) .
N3 C31 1.312(4) .
N1 C24 1.307(5) .
N1 C21 1.368(5) .
N4 C29 1.357(5) .
N4 C33 1.422(4) .
N4 C31 1.350(4) .
C28 C29 1.349(5) .
C18 C11 1.486(4) .
C18 C19 1.273(5) .
N2 C25 1.429(5) .
N2 C24 1.351(4) .
N2 C22 1.357(6) .
C4 C3 1.484(4) .
C4 C5 1.399(5) .
C4 C17 1.404(5) .
C3 C2 1.291(5) .
C5 C10 1.439(4) .
C5 C6 1.427(6) .
C12 C11 1.397(5) .
C12 C17 1.440(4) .
C12 C13 1.416(5) .
C10 C11 1.406(5) .
C10 C9 1.421(5) .
C33 C34 1.381(4) .
C33 C32 1.389(5) .
C20 O3 1.252(4) 3_666
C20 C19 1.494(4) .
C25 C27 1.388(6) .
C25 C26 1.389(5) .
C17 C16 1.426(6) .
C2 C1 1.487(4) .
C34 C32 1.388(5) 3_575
C13 C14 1.361(6) .
C8 C9 1.340(6) .
C8 C7 1.416(7) .
C32 C34 1.388(5) 3_575
C16 C15 1.344(7) .
C27 C26 1.389(6) 3_665
C15 C14 1.406(6) .
C6 C7 1.333(7) .
C21 C22 1.351(6) .
C26 C27 1.389(6) 3_665
